data_7242640
loop_
_publ_author_name
'Bertini, Simone'
'Rahaman, Motiar'
'Dutta, Abhijit'
'Schollhammer, Philippe'
'Rudnev, Alexander V.'
'Gloaguen, Fredric'
'Broekmann, Peter'
'Albrecht, Martin'

_publ_section_title
;
 Oxo-functionalised mesoionic NHC nickel complexes for selective
 electrocatalytic reduction of CO2 to formate
;
_journal_issue 9
_journal_name_full 'Green Chemistry'
_journal_page_first 3365
_journal_page_last 3373
_journal_paper_doi 10.1039/D1GC00388G
_journal_volume 23
_journal_year 2021
_chemical_formula_moiety 'C42 H64 N6 Ni O2'
_chemical_formula_sum 'C42 H64 N6 Ni O2'
_chemical_formula_weight 743.70
_space_group_crystal_system monoclinic
_space_group_IT_number 15
_space_group_name_Hall '-I 2ya'
_space_group_name_H-M_alt 'I 1 2/a 1'
_atom_sites_solution_hydrogens geom
_atom_sites_solution_primary dual
_audit_creation_date 2019-06-12
_audit_creation_method
;
Olex2 1.2
(compiled 2018.05.29 svn.r3508 for OlexSys, GUI svn.r5506)
;
_audit_update_record
;
2020-12-15 deposited with the CCDC.	2021-04-12 downloaded from the CCDC.
;
_cell_angle_alpha 90
_cell_angle_beta 109.0670(10)
_cell_angle_gamma 90
_cell_formula_units_Z 4
_cell_length_a 12.79520(10)
_cell_length_b 18.38130(10)
_cell_length_c 18.97510(10)
_cell_measurement_reflns_used 25406
_cell_measurement_temperature 173.01(10)
_cell_measurement_theta_max 76.5150
_cell_measurement_theta_min 3.6830
_cell_volume 4217.96(5)
_computing_cell_refinement 'CrysAlisPro 1.171.40.45a (Rigaku OD, 2019)'
_computing_data_collection 'CrysAlisPro 1.171.40.45a (Rigaku OD, 2019)'
_computing_data_reduction 'CrysAlisPro 1.171.40.45a (Rigaku OD, 2019)'
_computing_molecular_graphics 'Olex2 (Dolomanov et al., 2009)'
_computing_publication_material 'Olex2 (Dolomanov et al., 2009)'
_computing_structure_refinement 'ShelXL (Sheldrick, 2015)'
_computing_structure_solution 'ShelXT (Sheldrick, 2015)'
_diffrn_ambient_environment N~2~
_diffrn_ambient_temperature 173.01(10)
_diffrn_detector 'CCD plate'
_diffrn_detector_area_resol_mean 10.0000
_diffrn_detector_type HyPix
_diffrn_measured_fraction_theta_full 0.999
_diffrn_measured_fraction_theta_max 0.991
_diffrn_measurement_details
;
List of Runs (angles in degrees, time in seconds):

  # Type    Start    End  Width  t~exp~   \w     \q     \k     \f   Frames
#--------------------------------------------------------------------------
  1  \w    -90.00  -4.00   0.50    0.08    --  -18.75 -48.00  41.00  172
  2  \w    -23.00  51.00   0.50    0.08    --   47.95 -48.00  41.00  148
  3  \w     35.00 120.00   0.50    0.08    --   47.95  48.00-169.00  170
  4  \w     94.00 174.00   0.50    0.34    --  107.11  48.00-169.00  160
  5  \w    -66.00  -9.00   0.50    0.08    --  -18.75 125.00 -30.00  114
  6  \w    -31.00  54.00   0.50    0.08    --  -18.75  48.00-169.00  170
  7  \w    -26.00  23.00   0.50    0.08    --   47.95 -19.00 -90.00   98
  8  \w     91.00 174.00   0.50    0.34    --  107.11  61.00  90.00  166
  9  \w     35.00  68.00   0.50    0.34    --  107.11 -61.00  30.00   66
 10  \w     35.00  68.00   0.50    0.34    --  107.11 -61.00-120.00   66
 11  \w     35.00  68.00   0.50    0.34    --  107.11 -61.00 120.00   66
 12  \w     95.00 174.00   0.50    0.34    --  107.11  45.00 120.00  158
 13  \w     35.00  68.00   0.50    0.34    --  107.11 -61.00   0.00   66
 14  \w     35.00  68.00   0.50    0.34    --  107.11 -61.00 -90.00   66
 15  \w     35.00  68.00   0.50    0.34    --  107.11 -61.00  60.00   66
 16  \w     92.00 174.00   0.50    0.34    --  107.11 125.00  30.00  164
 17  \w     35.00  68.00   0.50    0.34    --  107.11 -61.00 -30.00   66
 18  \w     35.00  68.00   0.50    0.34    --  107.11 -61.00  90.00   66
 19  \w     35.00  68.00   0.50    0.34    --  107.11 -61.00-180.00   66
 20  \w     95.00 174.00   0.50    0.34    --  107.11  30.00-180.00  158
 21  \w     35.00  68.00   0.50    0.34    --  107.11 -61.00 -60.00   66
 22  \w     35.00  68.00   0.50    0.34    --  107.11 -61.00-150.00   66
 23  \w     26.00 120.00   0.50    0.08    --   47.95  77.00-120.00  188
 24  \w     -4.00  82.00   0.50    0.08    --   47.95 -99.00-150.00  172
 25  \w     33.00 120.00   0.50    0.08    --   47.95  57.00 -30.00  174
 26  \w     26.00 120.00   0.50    0.08    --   47.95  77.00 -30.00  188
 27  \w     26.00 120.00   0.50    0.08    --   47.95  77.00  90.00  188
 28  \w     33.00 120.00   0.50    0.08    --   47.95  57.00  60.00  174
 29  \w     94.00 174.00   0.50    0.34    --  107.11  15.00   0.00  160
 30  \w     95.00 174.00   0.50    0.34    --  107.11  30.00-120.00  158
 31  \w     35.00 109.00   0.50    0.34    --  107.11 -94.00   0.00  148
 32  \w     95.00 174.00   0.50    0.34    --  107.11  45.00 -60.00  158
 33  \w     35.00 117.00   0.50    0.34    --  107.11-125.00-150.00  164
 34  \w     94.00 174.00   0.50    0.34    --  107.11  15.00  60.00  160
 35  \w     95.00 145.00   0.50    0.34    --  107.11  45.00   0.00  100
 36  \w     95.00 174.00   0.50    0.34    --  107.11  30.00 -90.00  158
;
_diffrn_measurement_device 'four-circle diffractometer'
_diffrn_measurement_device_type 'XtaLAB Synergy, Dualflex, HyPix'
_diffrn_measurement_method '\w scans'
_diffrn_orient_matrix_type 'CrysAlisPro convention (1999,Acta A55,543-557)'
_diffrn_orient_matrix_UB_11 0.1209425000
_diffrn_orient_matrix_UB_12 0.0218264000
_diffrn_orient_matrix_UB_13 0.0123954000
_diffrn_orient_matrix_UB_21 -0.0015500000
_diffrn_orient_matrix_UB_22 -0.0442076000
_diffrn_orient_matrix_UB_23 -0.0693153000
_diffrn_orient_matrix_UB_31 -0.0399174000
_diffrn_orient_matrix_UB_32 0.0677854000
_diffrn_orient_matrix_UB_33 -0.0491950000
_diffrn_radiation_monochromator mirror
_diffrn_radiation_probe x-ray
_diffrn_radiation_type CuK\a
_diffrn_radiation_wavelength 1.54184
_diffrn_reflns_av_R_equivalents 0.0252
_diffrn_reflns_av_unetI/netI 0.0115
_diffrn_reflns_Laue_measured_fraction_full 0.999
_diffrn_reflns_Laue_measured_fraction_max 0.991
_diffrn_reflns_limit_h_max 16
_diffrn_reflns_limit_h_min -16
_diffrn_reflns_limit_k_max 22
_diffrn_reflns_limit_k_min -21
_diffrn_reflns_limit_l_max 23
_diffrn_reflns_limit_l_min -23
_diffrn_reflns_number 33030
_diffrn_reflns_point_group_measured_fraction_full 0.999
_diffrn_reflns_point_group_measured_fraction_max 0.991
_diffrn_reflns_theta_full 67.684
_diffrn_reflns_theta_max 77.056
_diffrn_reflns_theta_min 4.376
_diffrn_source 'micro-focus sealed X-ray tube'
_diffrn_source_type 'PhotonJet (Cu) X-ray Source'
_exptl_absorpt_coefficient_mu 0.970
_exptl_absorpt_correction_T_max 0.79555
_exptl_absorpt_correction_T_min 0.78641
_exptl_absorpt_correction_type multi-scan
_exptl_absorpt_process_details
;
CrysAlisPro 1.171.40.45a (Rigaku Oxford Diffraction, 2019)
Spherical absorption correction
 using equivalent radius and absorption coefficient.
Empirical absorption correction using spherical harmonics,
 implemented in SCALE3 ABSPACK scaling algorithm.
;
_exptl_crystal_colour yellow
_exptl_crystal_colour_primary yellow
_exptl_crystal_density_diffrn 1.171
_exptl_crystal_description block
_exptl_crystal_F_000 1608
_exptl_crystal_size_max 0.331
_exptl_crystal_size_mid 0.284
_exptl_crystal_size_min 0.259
_refine_diff_density_max 0.418
_refine_diff_density_min -0.300
_refine_diff_density_rms 0.043
_refine_ls_extinction_method none
_refine_ls_goodness_of_fit_ref 1.041
_refine_ls_hydrogen_treatment constr
_refine_ls_matrix_type full
_refine_ls_number_parameters 270
_refine_ls_number_reflns 4421
_refine_ls_number_restraints 75
_refine_ls_restrained_S_all 1.046
_refine_ls_R_factor_all 0.0405
_refine_ls_R_factor_gt 0.0398
_refine_ls_shift/su_max 0.001
_refine_ls_shift/su_mean 0.000
_refine_ls_structure_factor_coef Fsqd
_refine_ls_weighting_details 'w=1/[\s^2^(Fo^2^)+(0.0572P)^2^+3.7086P] where P=(Fo^2^+2Fc^2^)/3'
_refine_ls_weighting_scheme calc
_refine_ls_wR_factor_gt 0.1104
_refine_ls_wR_factor_ref 0.1110
_reflns_Friedel_coverage 0.000
_reflns_number_gt 4256
_reflns_number_total 4421
_reflns_threshold_expression 'I > 2\s(I)'
_cod_data_source_file d1gc00388g2.cif
_cod_data_source_block 19ma071c2_sb673
_cod_depositor_comments 'Adding full bibliography for 7242639--7242644.cif.'
_cod_database_code 7242640
_shelx_shelxl_version_number 2018/1
_shelx_space_group_comment
;
The symmetry employed for this shelxl refinement is uniquely defined
by the following loop, which should always be used as a source of
symmetry information in preference to the above space-group names.
They are only intended as comments.
;
_shelx_estimated_absorpt_t_max 0.787
_shelx_estimated_absorpt_t_min 0.740
_olex2_refinement_description
;
1. Fixed Uiso
 At 1.2 times of:
  All C(H) groups, All C(H,H) groups
 At 1.5 times of:
  All C(H,H,H) groups
2. Restrained distances
 C14-C15 \\sim C14-C15A
 with sigma of 0.02
 C14-C17 \\sim C14-C17A
 with sigma of 0.02
 C14-C16 \\sim C14-C16A
 with sigma of 0.02
3. Uiso/Uaniso restraints and constraints
C15 \\sim C17 \\sim C16 \\sim C15A \\sim C16A \\sim C17A: within 2A with sigma
of 0.01 and sigma for terminal atoms of 0.02
4. Rigid body (RIGU) restrains
 C14, C15, C17, C16, C15A, C16A, C17A
 with sigma for 1-2 distances of 0.004 and sigma for 1-3 distances of 0.004
5. Others
 Sof(C15A)=Sof(H15D)=Sof(H15E)=Sof(H15F)=Sof(C16A)=Sof(H16D)=Sof(H16E)=
 Sof(H16F)=Sof(C17A)=Sof(H17D)=Sof(H17E)=Sof(H17F)=1-FVAR(1)
 Sof(C15)=Sof(H15A)=Sof(H15B)=Sof(H15C)=Sof(C17)=Sof(H17A)=Sof(H17B)=Sof(H17C)=
 Sof(C16)=Sof(H16A)=Sof(H16B)=Sof(H16C)=FVAR(1)
6.a Secondary CH2 refined with riding coordinates:
 C18(H18A,H18B), C19(H19A,H19B), C20(H20A,H20B)
6.b Aromatic/amide H refined with riding coordinates:
 C7(H7), C9(H9)
6.c Idealised Me refined as rotating group:
 C3(H3A,H3B,H3C), C11(H11A,H11B,H11C), C12(H12A,H12B,H12C), C13(H13A,H13B,
 H13C), C21(H21A,H21B,H21C), C15(H15A,H15B,H15C), C17(H17A,H17B,H17C), C16(H16A,
 H16B,H16C), C15A(H15D,H15E,H15F), C16A(H16D,H16E,H16F), C17A(H17D,H17E,H17F)
;
_olex2_submission_special_instructions 'No special instructions were received'

loop_
_space_group_symop_operation_xyz
'x, y, z'
'-x+1/2, y, -z'
'x+1/2, y+1/2, z+1/2'
'-x+1, y+1/2, -z+1/2'
'-x, -y, -z'
'x-1/2, -y, z'
'-x+1/2, -y+1/2, -z+1/2'
'x, -y+1/2, z+1/2'

loop_
_atom_site_label
_atom_site_type_symbol
_atom_site_fract_x
_atom_site_fract_y
_atom_site_fract_z
_atom_site_U_iso_or_equiv
_atom_site_adp_type
_atom_site_occupancy
_atom_site_site_symmetry_order
_atom_site_calc_flag
_atom_site_refinement_flags_posn
_atom_site_refinement_flags_adp
_atom_site_refinement_flags_occupancy
_atom_site_disorder_assembly
_atom_site_disorder_group
Ni1 Ni 0.750000 0.57213(2) 0.500000 0.03065(12) Uani 1 2 d S T P . .
O1 O 0.66005(9) 0.64544(5) 0.43914(5) 0.0353(2) Uani 1 1 d . . . . .
N1 N 0.51580(11) 0.41863(6) 0.42522(7) 0.0357(3) Uani 1 1 d . . . . .
C1 C 0.64532(13) 0.50310(7) 0.45606(8) 0.0330(3) Uani 1 1 d . . . . .
N2 N 0.49583(11) 0.45834(7) 0.36409(7) 0.0370(3) Uani 1 1 d . . . . .
C2 C 0.60320(13) 0.44272(8) 0.48259(8) 0.0352(3) Uani 1 1 d . . . . .
N3 N 0.57502(11) 0.50916(6) 0.38445(6) 0.0334(3) Uani 1 1 d . . . . .
C3 C 0.44244(15) 0.35720(8) 0.42260(10) 0.0433(4) Uani 1 1 d . . . . .
H3A H 0.371414 0.366568 0.386268 0.065 Uiso 1 1 calc GR . . . .
H3B H 0.434235 0.350684 0.470717 0.065 Uiso 1 1 calc GR . . . .
H3C H 0.473409 0.313931 0.409099 0.065 Uiso 1 1 calc GR . . . .
C4 C 0.57046(13) 0.56839(8) 0.33486(8) 0.0352(3) Uani 1 1 d . . . . .
C5 C 0.61066(12) 0.63646(8) 0.36660(8) 0.0326(3) Uani 1 1 d . . . . .
C6 C 0.59161(13) 0.69628(8) 0.31616(8) 0.0346(3) Uani 1 1 d . . . . .
C7 C 0.53870(14) 0.68311(9) 0.24031(8) 0.0406(3) Uani 1 1 d . . . . .
H7 H 0.527296 0.722455 0.207845 0.049 Uiso 1 1 calc R . . . .
C8 C 0.50177(15) 0.61486(9) 0.20991(8) 0.0438(4) Uani 1 1 d . . . . .
C9 C 0.51872(15) 0.55727(9) 0.25918(9) 0.0423(4) Uani 1 1 d . . . . .
H9 H 0.495316 0.510846 0.241484 0.051 Uiso 1 1 calc R . . . .
C10 C 0.62526(14) 0.77360(8) 0.34596(8) 0.0378(3) Uani 1 1 d . . . . .
C11 C 0.60364(18) 0.82992(9) 0.28296(10) 0.0528(5) Uani 1 1 d . . . . .
H11A H 0.645024 0.817078 0.250734 0.079 Uiso 1 1 calc GR . . . .
H11B H 0.626194 0.877178 0.303963 0.079 Uiso 1 1 calc GR . . . .
H11C H 0.526189 0.830683 0.254823 0.079 Uiso 1 1 calc GR . . . .
C12 C 0.55872(16) 0.79630(9) 0.39671(10) 0.0488(4) Uani 1 1 d . . . . .
H12A H 0.481402 0.797370 0.368264 0.073 Uiso 1 1 calc GR . . . .
H12B H 0.581948 0.843774 0.416846 0.073 Uiso 1 1 calc GR . . . .
H12C H 0.571253 0.761935 0.436720 0.073 Uiso 1 1 calc GR . . . .
C13 C 0.74914(14) 0.77739(9) 0.38978(9) 0.0435(4) Uani 1 1 d . . . . .
H13A H 0.766497 0.743477 0.430449 0.065 Uiso 1 1 calc GR . . . .
H13B H 0.767856 0.825725 0.408909 0.065 Uiso 1 1 calc GR . . . .
H13C H 0.790689 0.765352 0.357427 0.065 Uiso 1 1 calc GR . . . .
C18 C 0.63073(15) 0.41388(9) 0.56035(9) 0.0434(4) Uani 1 1 d . . . . .
H18A H 0.561868 0.406907 0.570506 0.052 Uiso 1 1 calc R . . . .
H18B H 0.672052 0.451142 0.594286 0.052 Uiso 1 1 calc R . . . .
C19 C 0.6962(2) 0.34339(11) 0.57932(12) 0.0615(5) Uani 1 1 d . . . . .
H19A H 0.766374 0.349361 0.570763 0.074 Uiso 1 1 calc R . . . .
H19B H 0.655576 0.304881 0.546877 0.074 Uiso 1 1 calc R . . . .
C20 C 0.7171(2) 0.32176(14) 0.66104(14) 0.0752(7) Uani 1 1 d . . . . .
H20A H 0.646649 0.313404 0.668557 0.090 Uiso 1 1 calc R . . . .
H20B H 0.758195 0.276447 0.671085 0.090 Uiso 1 1 calc R . . . .
C21 C 0.7809(2) 0.3790(2) 0.71604(15) 0.0991(10) Uani 1 1 d . . . . .
H21A H 0.738016 0.422912 0.709082 0.149 Uiso 1 1 calc GR . . . .
H21B H 0.849686 0.388807 0.707817 0.149 Uiso 1 1 calc GR . . . .
H21C H 0.795237 0.361561 0.766000 0.149 Uiso 1 1 calc GR . . . .
C14 C 0.4424(2) 0.60132(12) 0.12657(9) 0.0617(6) Uani 1 1 d D U . . .
C15 C 0.4326(3) 0.66937(15) 0.07942(11) 0.0662(8) Uani 0.862(4) 1 d D U . A 1
H15A H 0.391025 0.705567 0.095300 0.099 Uiso 0.862(4) 1 calc GR . . A 1
H15B H 0.395540 0.657710 0.027971 0.099 Uiso 0.862(4) 1 calc GR . . A 1
H15C H 0.505139 0.687840 0.085201 0.099 Uiso 0.862(4) 1 calc GR . . A 1
C17 C 0.3280(3) 0.5707(3) 0.11658(17) 0.1024(16) Uani 0.862(4) 1 d D U . A 1
H17A H 0.334890 0.527321 0.145942 0.154 Uiso 0.862(4) 1 calc GR . . A 1
H17B H 0.291683 0.559329 0.064968 0.154 Uiso 0.862(4) 1 calc GR . . A 1
H17C H 0.285338 0.606089 0.132545 0.154 Uiso 0.862(4) 1 calc GR . . A 1
C16 C 0.5122(4) 0.54605(17) 0.09932(15) 0.1016(14) Uani 0.862(4) 1 d D U . A 1
H16A H 0.585665 0.564795 0.109263 0.152 Uiso 0.862(4) 1 calc GR . . A 1
H16B H 0.478687 0.538362 0.046690 0.152 Uiso 0.862(4) 1 calc GR . . A 1
H16C H 0.515575 0.500745 0.125136 0.152 Uiso 0.862(4) 1 calc GR . . A 1
C15A C 0.3458(16) 0.6607(11) 0.0983(10) 0.088(5) Uani 0.138(4) 1 d D U . A 2
H15D H 0.285259 0.647483 0.115046 0.132 Uiso 0.138(4) 1 calc GR . . A 2
H15E H 0.320783 0.662678 0.044792 0.132 Uiso 0.138(4) 1 calc GR . . A 2
H15F H 0.373565 0.707577 0.118082 0.132 Uiso 0.138(4) 1 calc GR . . A 2
C16A C 0.5113(17) 0.6212(11) 0.0796(9) 0.081(4) Uani 0.138(4) 1 d D U . A 2
H16D H 0.540936 0.669181 0.092596 0.121 Uiso 0.138(4) 1 calc GR . . A 2
H16E H 0.466438 0.620250 0.027970 0.121 Uiso 0.138(4) 1 calc GR . . A 2
H16F H 0.570772 0.587000 0.087922 0.121 Uiso 0.138(4) 1 calc GR . . A 2
C17A C 0.3873(19) 0.5294(9) 0.1033(8) 0.068(4) Uani 0.138(4) 1 d D U . A 2
H17D H 0.441727 0.491472 0.116481 0.102 Uiso 0.138(4) 1 calc GR . . A 2
H17E H 0.350765 0.529265 0.050350 0.102 Uiso 0.138(4) 1 calc GR . . A 2
H17F H 0.333880 0.521450 0.128194 0.102 Uiso 0.138(4) 1 calc GR . . A 2

loop_
_atom_site_aniso_label
_atom_site_aniso_U_11
_atom_site_aniso_U_22
_atom_site_aniso_U_33
_atom_site_aniso_U_23
_atom_site_aniso_U_13
_atom_site_aniso_U_12
Ni1 0.0432(2) 0.02213(18) 0.02319(18) 0.000 0.00615(14) 0.000
O1 0.0530(6) 0.0250(5) 0.0226(5) -0.0004(4) 0.0050(4) 0.0010(4)
N1 0.0505(7) 0.0249(6) 0.0333(6) -0.0028(5) 0.0161(6) -0.0039(5)
C1 0.0459(8) 0.0250(6) 0.0267(6) 0.0001(5) 0.0099(6) 0.0020(5)
N2 0.0505(7) 0.0283(6) 0.0310(6) -0.0031(5) 0.0119(5) -0.0067(5)
C2 0.0498(8) 0.0250(6) 0.0305(7) -0.0012(5) 0.0127(6) -0.0001(6)
N3 0.0458(7) 0.0258(6) 0.0265(6) -0.0021(4) 0.0089(5) -0.0042(5)
C3 0.0610(10) 0.0300(7) 0.0430(8) -0.0067(6) 0.0226(8) -0.0120(7)
C4 0.0475(8) 0.0295(7) 0.0260(7) 0.0019(5) 0.0085(6) -0.0027(6)
C5 0.0427(7) 0.0286(7) 0.0234(6) 0.0000(5) 0.0067(5) -0.0005(6)
C6 0.0433(8) 0.0295(7) 0.0275(7) 0.0022(5) 0.0067(6) 0.0000(6)
C7 0.0534(9) 0.0364(8) 0.0263(7) 0.0052(6) 0.0054(6) -0.0041(7)
C8 0.0582(9) 0.0416(9) 0.0252(7) 0.0006(6) 0.0051(7) -0.0111(7)
C9 0.0590(10) 0.0353(8) 0.0277(7) -0.0042(6) 0.0071(7) -0.0117(7)
C10 0.0518(9) 0.0270(7) 0.0297(7) 0.0032(5) 0.0067(6) 0.0032(6)
C11 0.0785(13) 0.0308(8) 0.0403(9) 0.0076(7) 0.0072(8) 0.0001(8)
C12 0.0627(10) 0.0359(8) 0.0464(9) -0.0004(7) 0.0158(8) 0.0091(7)
C13 0.0536(9) 0.0292(7) 0.0427(8) -0.0008(6) 0.0090(7) -0.0042(7)
C18 0.0569(10) 0.0359(8) 0.0370(8) 0.0060(6) 0.0148(7) 0.0009(7)
C19 0.0779(13) 0.0475(11) 0.0676(13) 0.0225(9) 0.0352(11) 0.0169(9)
C20 0.0719(14) 0.0742(15) 0.0814(16) 0.0467(13) 0.0275(12) 0.0144(12)
C21 0.0740(16) 0.150(3) 0.0602(15) 0.0379(18) 0.0046(12) 0.0040(18)
C14 0.0933(15) 0.0540(11) 0.0251(8) -0.0002(7) 0.0019(8) -0.0266(10)
C15 0.095(2) 0.0627(15) 0.0263(9) 0.0060(9) -0.0008(11) -0.0226(14)
C17 0.111(3) 0.125(3) 0.0402(14) 0.0164(17) -0.0171(16) -0.070(2)
C16 0.202(4) 0.0629(17) 0.0358(12) -0.0087(12) 0.0335(18) -0.002(2)
C15A 0.102(9) 0.091(8) 0.044(7) 0.001(7) -0.013(7) -0.011(7)
C16A 0.123(9) 0.075(9) 0.041(6) -0.006(6) 0.023(6) -0.031(8)
C17A 0.100(10) 0.073(7) 0.024(5) -0.010(6) 0.008(6) -0.040(7)

loop_
_atom_type_symbol
_atom_type_description
_atom_type_scat_dispersion_real
_atom_type_scat_dispersion_imag
_atom_type_scat_source
C C 0.0181 0.0091 'International Tables Vol C Tables 4.2.6.8 and 6.1.1.4'
H H 0.0000 0.0000 'International Tables Vol C Tables 4.2.6.8 and 6.1.1.4'
N N 0.0311 0.0180 'International Tables Vol C Tables 4.2.6.8 and 6.1.1.4'
Ni Ni -3.0029 0.5091 'International Tables Vol C Tables 4.2.6.8 and 6.1.1.4'
O O 0.0492 0.0322 'International Tables Vol C Tables 4.2.6.8 and 6.1.1.4'

loop_
_geom_angle_atom_site_label_1
_geom_angle_atom_site_label_2
_geom_angle_atom_site_label_3
_geom_angle
_geom_angle_site_symmetry_1
_geom_angle_site_symmetry_3
_geom_angle_publ_flag
O1 Ni1 O1 89.58(6) 2_656 . ?
C1 Ni1 O1 90.40(5) . . ?
C1 Ni1 O1 90.40(5) 2_656 2_656 ?
C1 Ni1 O1 166.94(6) . 2_656 ?
C1 Ni1 O1 166.94(6) 2_656 . ?
C1 Ni1 C1 92.54(9) . 2_656 ?
C5 O1 Ni1 122.16(9) . . ?
N2 N1 C2 113.35(12) . . ?
N2 N1 C3 117.35(13) . . ?
C2 N1 C3 129.29(13) . . ?
C2 C1 Ni1 134.06(11) . . ?
N3 C1 Ni1 122.72(10) . . ?
N3 C1 C2 102.52(13) . . ?
N1 N2 N3 102.75(11) . . ?
N1 C2 C1 106.52(13) . . ?
N1 C2 C18 122.86(14) . . ?
C1 C2 C18 129.92(14) . . ?
C1 N3 C4 126.10(12) . . ?
N2 N3 C1 114.84(12) . . ?
N2 N3 C4 118.53(12) . . ?
N1 C3 H3A 109.5 . . ?
N1 C3 H3B 109.5 . . ?
N1 C3 H3C 109.5 . . ?
H3A C3 H3B 109.5 . . ?
H3A C3 H3C 109.5 . . ?
H3B C3 H3C 109.5 . . ?
C5 C4 N3 117.65(12) . . ?
C9 C4 N3 118.25(13) . . ?
C9 C4 C5 123.87(13) . . ?
O1 C5 C4 122.56(12) . . ?
O1 C5 C6 121.37(13) . . ?
C4 C5 C6 116.03(12) . . ?
C5 C6 C10 120.00(12) . . ?
C7 C6 C5 118.49(13) . . ?
C7 C6 C10 121.47(13) . . ?
C6 C7 H7 117.8 . . ?
C6 C7 C8 124.45(14) . . ?
C8 C7 H7 117.8 . . ?
C7 C8 C14 123.91(15) . . ?
C9 C8 C7 116.84(14) . . ?
C9 C8 C14 119.24(15) . . ?
C4 C9 H9 119.9 . . ?
C8 C9 C4 120.28(14) . . ?
C8 C9 H9 119.9 . . ?
C11 C10 C6 112.26(13) . . ?
C11 C10 C12 107.99(14) . . ?
C12 C10 C6 109.59(13) . . ?
C13 C10 C6 110.93(12) . . ?
C13 C10 C11 106.44(14) . . ?
C13 C10 C12 109.53(13) . . ?
C10 C11 H11A 109.5 . . ?
C10 C11 H11B 109.5 . . ?
C10 C11 H11C 109.5 . . ?
H11A C11 H11B 109.5 . . ?
H11A C11 H11C 109.5 . . ?
H11B C11 H11C 109.5 . . ?
C10 C12 H12A 109.5 . . ?
C10 C12 H12B 109.5 . . ?
C10 C12 H12C 109.5 . . ?
H12A C12 H12B 109.5 . . ?
H12A C12 H12C 109.5 . . ?
H12B C12 H12C 109.5 . . ?
C10 C13 H13A 109.5 . . ?
C10 C13 H13B 109.5 . . ?
C10 C13 H13C 109.5 . . ?
H13A C13 H13B 109.5 . . ?
H13A C13 H13C 109.5 . . ?
H13B C13 H13C 109.5 . . ?
C2 C18 H18A 107.8 . . ?
C2 C18 H18B 107.8 . . ?
C2 C18 C19 117.97(15) . . ?
H18A C18 H18B 107.2 . . ?
C19 C18 H18A 107.8 . . ?
C19 C18 H18B 107.8 . . ?
C18 C19 H19A 109.4 . . ?
C18 C19 H19B 109.4 . . ?
C18 C19 C20 111.12(18) . . ?
H19A C19 H19B 108.0 . . ?
C20 C19 H19A 109.4 . . ?
C20 C19 H19B 109.4 . . ?
C19 C20 H20A 109.0 . . ?
C19 C20 H20B 109.0 . . ?
H20A C20 H20B 107.8 . . ?
C21 C20 C19 113.0(2) . . ?
C21 C20 H20A 109.0 . . ?
C21 C20 H20B 109.0 . . ?
C20 C21 H21A 109.5 . . ?
C20 C21 H21B 109.5 . . ?
C20 C21 H21C 109.5 . . ?
H21A C21 H21B 109.5 . . ?
H21A C21 H21C 109.5 . . ?
H21B C21 H21C 109.5 . . ?
C8 C14 C16 107.8(2) . . ?
C8 C14 C15A 107.6(7) . . ?
C15 C14 C8 113.03(16) . . ?
C15 C14 C17 109.9(2) . . ?
C15 C14 C16 106.8(2) . . ?
C17 C14 C8 108.70(19) . . ?
C17 C14 C16 110.6(3) . . ?
C16A C14 C8 112.7(7) . . ?
C16A C14 C15A 100.0(13) . . ?
C16A C14 C17A 110.8(10) . . ?
C17A C14 C8 118.3(6) . . ?
C17A C14 C15A 105.4(12) . . ?
C14 C15 H15A 109.5 . . ?
C14 C15 H15B 109.5 . . ?
C14 C15 H15C 109.5 . . ?
H15A C15 H15B 109.5 . . ?
H15A C15 H15C 109.5 . . ?
H15B C15 H15C 109.5 . . ?
C14 C17 H17A 109.5 . . ?
C14 C17 H17B 109.5 . . ?
C14 C17 H17C 109.5 . . ?
H17A C17 H17B 109.5 . . ?
H17A C17 H17C 109.5 . . ?
H17B C17 H17C 109.5 . . ?
C14 C16 H16A 109.5 . . ?
C14 C16 H16B 109.5 . . ?
C14 C16 H16C 109.5 . . ?
H16A C16 H16B 109.5 . . ?
H16A C16 H16C 109.5 . . ?
H16B C16 H16C 109.5 . . ?
C14 C15A H15D 109.5 . . ?
C14 C15A H15E 109.5 . . ?
C14 C15A H15F 109.5 . . ?
H15D C15A H15E 109.5 . . ?
H15D C15A H15F 109.5 . . ?
H15E C15A H15F 109.5 . . ?
C14 C16A H16D 109.5 . . ?
C14 C16A H16E 109.5 . . ?
C14 C16A H16F 109.5 . . ?
H16D C16A H16E 109.5 . . ?
H16D C16A H16F 109.5 . . ?
H16E C16A H16F 109.5 . . ?
C14 C17A H17D 109.5 . . ?
C14 C17A H17E 109.5 . . ?
C14 C17A H17F 109.5 . . ?
H17D C17A H17E 109.5 . . ?
H17D C17A H17F 109.5 . . ?
H17E C17A H17F 109.5 . . ?

loop_
_geom_bond_atom_site_label_1
_geom_bond_atom_site_label_2
_geom_bond_distance
_geom_bond_site_symmetry_2
_geom_bond_publ_flag
Ni1 O1 1.8989(10) 2_656 ?
Ni1 O1 1.8989(10) . ?
Ni1 C1 1.8356(15) . ?
Ni1 C1 1.8357(15) 2_656 ?
O1 C5 1.3241(16) . ?
N1 N2 1.3229(18) . ?
N1 C2 1.355(2) . ?
N1 C3 1.4587(19) . ?
C1 C2 1.398(2) . ?
C1 N3 1.3672(18) . ?
N2 N3 1.3390(17) . ?
C2 C18 1.497(2) . ?
N3 C4 1.4277(18) . ?
C3 H3A 0.9600 . ?
C3 H3B 0.9600 . ?
C3 H3C 0.9600 . ?
C4 C5 1.411(2) . ?
C4 C9 1.386(2) . ?
C5 C6 1.4256(19) . ?
C6 C7 1.397(2) . ?
C6 C10 1.538(2) . ?
C7 H7 0.9300 . ?
C7 C8 1.397(2) . ?
C8 C9 1.382(2) . ?
C8 C14 1.535(2) . ?
C9 H9 0.9300 . ?
C10 C11 1.537(2) . ?
C10 C12 1.537(2) . ?
C10 C13 1.532(2) . ?
C11 H11A 0.9600 . ?
C11 H11B 0.9600 . ?
C11 H11C 0.9600 . ?
C12 H12A 0.9600 . ?
C12 H12B 0.9600 . ?
C12 H12C 0.9600 . ?
C13 H13A 0.9600 . ?
C13 H13B 0.9600 . ?
C13 H13C 0.9600 . ?
C18 H18A 0.9700 . ?
C18 H18B 0.9700 . ?
C18 C19 1.521(2) . ?
C19 H19A 0.9700 . ?
C19 H19B 0.9700 . ?
C19 C20 1.537(3) . ?
C20 H20A 0.9700 . ?
C20 H20B 0.9700 . ?
C20 C21 1.519(4) . ?
C21 H21A 0.9600 . ?
C21 H21B 0.9600 . ?
C21 H21C 0.9600 . ?
C14 C15 1.519(3) . ?
C14 C17 1.521(4) . ?
C14 C16 1.549(4) . ?
C14 C15A 1.605(15) . ?
C14 C16A 1.489(14) . ?
C14 C17A 1.495(12) . ?
C15 H15A 0.9600 . ?
C15 H15B 0.9600 . ?
C15 H15C 0.9600 . ?
C17 H17A 0.9600 . ?
C17 H17B 0.9600 . ?
C17 H17C 0.9600 . ?
C16 H16A 0.9600 . ?
C16 H16B 0.9600 . ?
C16 H16C 0.9600 . ?
C15A H15D 0.9600 . ?
C15A H15E 0.9600 . ?
C15A H15F 0.9600 . ?
C16A H16D 0.9600 . ?
C16A H16E 0.9600 . ?
C16A H16F 0.9600 . ?
C17A H17D 0.9600 . ?
C17A H17E 0.9600 . ?
C17A H17F 0.9600 . ?
